data_7150008
loop_
_publ_author_name
'Pittelkow, Michael'
'Boas, Ulrik'
'Jessing, Mikkel'
'Jensen, Knud J.'
'Christensen, J\/orn B'

_publ_section_title
;
 Role of the peri-effect in synthesis and reactivity of highly
 substituted naphthaldehydes: a novel backbone amide linker for
 solid-phase synthesis.
;
_journal_issue 3
_journal_name_full 'Organic &amp; biomolecular chemistry'
_journal_page_first 508
_journal_page_last 514
_journal_paper_doi 10.1039/b412971g
_journal_volume 3
_journal_year 2005
_chemical_compound_source 'Local laboratory'
_chemical_formula_moiety 'C14 H14 O4 '
_chemical_formula_sum 'C14 H14 O4'
_chemical_formula_weight 246.262
_chemical_name_systematic
;
?
;
_space_group_IT_number 14
_symmetry_cell_setting monoclinic
_symmetry_space_group_name_Hall '-P 2ybc'
_symmetry_space_group_name_H-M 'P 1 21/c 1'
_atom_sites_solution_primary direct
_atom_sites_solution_secondary difmap
_cell_angle_alpha 90.00
_cell_angle_beta 94.353(7)
_cell_angle_gamma 90.00
_cell_formula_units_Z 4
_cell_length_a 3.9763(3)
_cell_length_b 11.8245(10)
_cell_length_c 24.323(2)
_cell_measurement_reflns_used 10359
_cell_measurement_temperature 122
_cell_measurement_theta_max 31.98
_cell_measurement_theta_min 1.68
_cell_volume 1140.31(16)
_computing_cell_refinement 'COLLECT (Nonius, 1999)'
_computing_data_collection KappaCCD
_computing_data_reduction 'EvalCCD(Duisberg, 2003)'
_computing_structure_refinement 'SHELXL-97 (Sheldrick, 1997)'
_computing_structure_solution 'SIR97 (Altomare, 1999)'
_diffrn_measured_fraction_theta_full 0.964
_diffrn_measured_fraction_theta_max 0.964
_diffrn_measurement_device KappaCCD
_diffrn_measurement_method CCD
_diffrn_radiation_source 'fine-focus sealed tube'
_diffrn_radiation_type ' MoK\a'
_diffrn_radiation_wavelength_id all
_diffrn_reflns_limit_h_max 5
_diffrn_reflns_limit_h_min -5
_diffrn_reflns_limit_k_max 17
_diffrn_reflns_limit_k_min -15
_diffrn_reflns_limit_l_max 36
_diffrn_reflns_limit_l_min -36
_diffrn_reflns_number 30841
_diffrn_reflns_theta_full 31.98
_diffrn_reflns_theta_max 31.98
_diffrn_reflns_theta_min 1.68
_exptl_absorpt_coefficient_mu 0.105
_exptl_absorpt_correction_type none
_exptl_crystal_colour Yellow
_exptl_crystal_density_diffrn 1.436
_exptl_crystal_density_method 'not measured'
_exptl_crystal_description Needles
_exptl_crystal_F_000 520
_exptl_crystal_size_max 0.54
_exptl_crystal_size_mid 0.16
_exptl_crystal_size_min 0.14
_refine_diff_density_max 0.422
_refine_diff_density_min -0.355
_refine_diff_density_rms 0.077
_refine_ls_extinction_method none
_refine_ls_goodness_of_fit_ref 1.255
_refine_ls_hydrogen_treatment constr
_refine_ls_matrix_type full
_refine_ls_number_parameters 163
_refine_ls_number_reflns 3800
_refine_ls_number_restraints 0
_refine_ls_restrained_S_all 1.255
_refine_ls_R_factor_all 0.1029
_refine_ls_R_factor_gt 0.0587
_refine_ls_shift/su_max 0.001
_refine_ls_shift/su_mean 0.000
_refine_ls_structure_factor_coef Fsqd
_refine_ls_weighting_details 'calc w=1/[\s^2^(Fo^2^)+ (0.1000P)^2^+0.0000P] where P=(Fo^2^+2Fc^2^)/3'
_refine_ls_weighting_scheme calc
_refine_ls_wR_factor_gt 0.1606
_refine_ls_wR_factor_ref 0.1900
_reflns_number_gt 2620
_reflns_number_total 3800
_reflns_threshold_expression >2sigma(I)
_cod_data_source_file b412971g-esi.txt
_cod_data_source_block compound_1
_cod_depositor_comments
;
The following automatic conversions were performed:
'_symmetry_cell_setting' value 'Monoclinic' changed to 'monoclinic'
according to '/home/saulius/struct/CIF-dictionaries/cif_core.dic'
dictionary named 'cif_core.dic' version 2.4.1 from 2010-06-29.

Automatic conversion script
Id: cif_fix_enum 1527 2010-12-29 10:47:43Z saulius 
;
_cod_original_cell_volume 1139.2(2)
_cod_original_sg_symbol_H-M 'P 21/c        '
_cod_original_formula_sum 'C14 H14 O4 '
_cod_database_code 7150008

loop_
_symmetry_equiv_pos_as_xyz
+X,+Y,+Z
-X,-Y,-Z
'-X,+Y+ 1/2,-Z+ 1/2'
'+X,-Y+ 1/2,+Z+ 1/2'

loop_
_atom_site_label
_atom_site_type_symbol
_atom_site_fract_x
_atom_site_fract_y
_atom_site_fract_z
_atom_site_U_iso_or_equiv
_atom_site_adp_type
_atom_site_occupancy
_atom_site_symmetry_multiplicity
_atom_site_calc_flag
_atom_site_refinement_flags
_atom_site_disorder_assembly
_atom_site_disorder_group
O1 O 0.9889(3) 0.27485(9) 0.82596(4) 0.0197(3) Uani 1 1 d . . .
O2 O 0.3792(3) 0.01267(9) 0.56449(4) 0.0180(3) Uani 1 1 d . . .
O3 O 0.1800(3) 0.40078(9) 0.60043(4) 0.0171(3) Uani 1 1 d . . .
C4 C 0.6417(4) 0.18727(12) 0.68648(6) 0.0128(3) Uani 1 1 d . . .
O5 O -0.0558(3) 0.28229(10) 0.50325(5) 0.0249(3) Uani 1 1 d . . .
C6 C 0.6070(4) 0.09187(12) 0.65128(6) 0.0139(3) Uani 1 1 d . . .
C7 C 0.8397(4) 0.27290(13) 0.77344(6) 0.0153(3) Uani 1 1 d . . .
C8 C 0.4266(4) 0.09992(13) 0.60089(6) 0.0139(3) Uani 1 1 d . . .
C9 C 0.3205(4) 0.29867(13) 0.61535(6) 0.0143(3) Uani 1 1 d . . .
C10 C 0.5371(4) 0.38651(13) 0.70386(6) 0.0159(3) Uani 1 1 d . . .
C11 C 0.8132(4) 0.17932(13) 0.73999(6) 0.0145(3) Uani 1 1 d . . .
C12 C 0.4988(4) 0.29186(12) 0.66834(6) 0.0134(3) Uani 1 1 d . . .
C13 C 0.2744(4) 0.20403(12) 0.58177(6) 0.0137(3) Uani 1 1 d . . .
C14 C 1.1320(4) 0.17273(13) 0.84818(6) 0.0210(4) Uani 1 1 d . . .
C15 C 0.3581(4) 0.46303(13) 0.56119(6) 0.0206(3) Uani 1 1 d . . .
C16 C 0.0515(4) 0.20211(13) 0.53007(6) 0.0178(3) Uani 1 1 d . . .
C17 C 0.7022(4) 0.37733(13) 0.75498(6) 0.0172(3) Uani 1 1 d . . .
C18 C 0.5300(4) -0.09312(12) 0.58076(6) 0.0185(3) Uani 1 1 d . . .
H6 H 0.7354 0.0217 0.6623 0.017 Uiso 1 1 d R . .
H10 H 0.4235 0.4533 0.6923 0.019 Uiso 1 1 d R . .
H11 H 0.9057 0.1068 0.7528 0.017 Uiso 1 1 d R . .
H14A H 1.2847 0.1466 0.8306 0.025 Uiso 1 1 d R . .
H14B H 1.1935 0.1862 0.8860 0.025 Uiso 1 1 d R . .
H14C H 0.9728 0.1111 0.8473 0.025 Uiso 1 1 d R . .
H15A H 0.2211 0.5254 0.5517 0.025 Uiso 1 1 d R . .
H15B H 0.5572 0.4800 0.5752 0.025 Uiso 1 1 d R . .
H15C H 0.3765 0.4265 0.5362 0.025 Uiso 1 1 d R . .
H16 H -0.0013 0.1386 0.5198 0.021 Uiso 1 1 d R . .
H17 H 0.7410 0.4390 0.7784 0.021 Uiso 1 1 d R . .
H18A H 0.4616 -0.1169 0.6106 0.022 Uiso 1 1 d R . .
H18B H 0.4601 -0.1432 0.5517 0.022 Uiso 1 1 d R . .
H18C H 0.7873 -0.0848 0.5879 0.022 Uiso 1 1 d R . .

loop_
_atom_site_aniso_label
_atom_site_aniso_U_11
_atom_site_aniso_U_22
_atom_site_aniso_U_33
_atom_site_aniso_U_23
_atom_site_aniso_U_13
_atom_site_aniso_U_12
O1 0.0263(6) 0.0175(6) 0.0140(5) -0.0019(4) -0.0054(4) 0.0015(5)
O2 0.0230(6) 0.0149(5) 0.0149(5) -0.0022(4) -0.0042(4) 0.0036(4)
O3 0.0193(6) 0.0144(5) 0.0180(5) 0.0048(4) 0.0038(4) 0.0040(4)
C4 0.0117(6) 0.0135(7) 0.0133(7) 0.0017(5) 0.0010(5) 0.0004(5)
O5 0.0292(7) 0.0227(7) 0.0211(6) 0.0044(5) -0.0080(5) 0.0029(5)
C6 0.0142(7) 0.0136(7) 0.0137(6) 0.0014(5) 0.0009(5) 0.0010(6)
C7 0.0150(7) 0.0185(8) 0.0123(7) 0.0003(5) 0.0004(5) -0.0020(6)
C8 0.0143(7) 0.0151(7) 0.0125(6) 0.0002(5) 0.0022(5) -0.0007(5)
C9 0.0126(7) 0.0156(7) 0.0150(7) 0.0032(5) 0.0029(5) 0.0020(5)
C10 0.0168(7) 0.0135(7) 0.0179(7) 0.0010(5) 0.0035(6) 0.0011(6)
C11 0.0155(7) 0.0144(7) 0.0133(7) 0.0012(5) 0.0001(5) 0.0002(6)
C12 0.0133(7) 0.0136(7) 0.0137(7) 0.0029(5) 0.0037(5) 0.0007(5)
C13 0.0135(7) 0.0147(7) 0.0128(6) 0.0033(5) 0.0005(5) 0.0008(5)
C14 0.0259(8) 0.0182(8) 0.0177(7) 0.0027(6) -0.0043(6) -0.0012(6)
C15 0.0206(8) 0.0184(8) 0.0232(8) 0.0052(6) 0.0030(6) 0.0007(6)
C16 0.0167(7) 0.0201(8) 0.0163(7) -0.0010(6) -0.0005(6) 0.0007(6)
C17 0.0198(8) 0.0152(7) 0.0167(7) -0.0023(5) 0.0021(6) -0.0007(6)
C18 0.0216(8) 0.0153(7) 0.0179(7) -0.0024(6) -0.0021(6) 0.0029(6)

loop_
_atom_type_symbol
_atom_type_description
_atom_type_scat_dispersion_real
_atom_type_scat_dispersion_imag
_atom_type_scat_source
C C 0.0033 0.0016 'International Tables Vol C Tables 4.2.6.8 and 6.1.1.4'
H H 0.0000 0.0000 'International Tables Vol C Tables 4.2.6.8 and 6.1.1.4'
O O 0.0106 0.0060 'International Tables Vol C Tables 4.2.6.8 and 6.1.1.4'

loop_
_diffrn_radiation_wavelength
0.71073

loop_
_geom_angle_atom_site_label_1
_geom_angle_atom_site_label_2
_geom_angle_atom_site_label_3
_geom_angle
_geom_angle_site_symmetry_1
_geom_angle_site_symmetry_3
_geom_angle_publ_flag
C7 O1 C14 118.02(12) . . ?
C8 O2 C18 116.91(11) . . ?
C9 O3 C15 114.49(11) . . ?
C12 C4 C6 119.51(13) . . ?
C12 C4 C11 119.44(13) . . ?
C6 C4 C11 121.05(13) . . ?
C8 C6 C4 120.15(13) . . ?
O1 C7 C11 125.09(13) . . ?
O1 C7 C17 114.19(13) . . ?
C11 C7 C17 120.71(13) . . ?
O2 C8 C6 124.17(13) . . ?
O2 C8 C13 114.21(12) . . ?
C6 C8 C13 121.62(13) . . ?
O3 C9 C13 121.77(13) . . ?
O3 C9 C12 116.87(13) . . ?
C13 C9 C12 121.25(13) . . ?
C17 C10 C12 120.89(14) . . ?
C7 C11 C4 119.76(13) . . ?
C4 C12 C10 118.85(13) . . ?
C4 C12 C9 119.21(13) . . ?
C10 C12 C9 121.94(13) . . ?
C9 C13 C8 118.18(13) . . ?
C9 C13 C16 123.56(13) . . ?
C8 C13 C16 117.99(13) . . ?
O5 C16 C13 127.33(15) . . ?
C10 C17 C7 120.33(14) . . ?
C8 C6 H6 121.0 . . ?
C4 C6 H6 118.6 . . ?
C17 C10 H10 121.5 . . ?
C12 C10 H10 117.3 . . ?
C7 C11 H11 120.8 . . ?
C4 C11 H11 119.4 . . ?
O1 C14 H14A 113.9 . . ?
O1 C14 H14B 106.7 . . ?
H14A C14 H14B 115.2 . . ?
O1 C14 H14C 113.2 . . ?
H14A C14 H14C 102.4 . . ?
H14B C14 H14C 105.1 . . ?
O3 C15 H15A 104.9 . . ?
O3 C15 H15B 110.3 . . ?
H15A C15 H15B 114.3 . . ?
O3 C15 H15C 109.2 . . ?
H15A C15 H15C 110.3 . . ?
H15B C15 H15C 107.6 . . ?
O5 C16 H16 119.3 . . ?
C13 C16 H16 113.3 . . ?
C10 C17 H17 122.6 . . ?
C7 C17 H17 116.9 . . ?
O2 C18 H18A 111.7 . . ?
O2 C18 H18B 104.6 . . ?
H18A C18 H18B 109.8 . . ?
O2 C18 H18C 110.5 . . ?
H18A C18 H18C 106.1 . . ?
H18B C18 H18C 114.2 . . ?

loop_
_geom_bond_atom_site_label_1
_geom_bond_atom_site_label_2
_geom_bond_distance
_geom_bond_site_symmetry_2
_geom_bond_publ_flag
O1 C7 1.3607(17) . ?
O1 C14 1.4212(18) . ?
O2 C8 1.3617(17) . ?
O2 C18 1.4281(17) . ?
O3 C9 1.3661(17) . ?
O3 C15 1.4398(18) . ?
C4 C12 1.4153(19) . ?
C4 C6 1.416(2) . ?
C4 C11 1.4184(19) . ?
O5 C16 1.2073(18) . ?
C6 C8 1.3680(19) . ?
C7 C11 1.372(2) . ?
C7 C17 1.408(2) . ?
C8 C13 1.431(2) . ?
C9 C13 1.388(2) . ?
C9 C12 1.418(2) . ?
C10 C17 1.358(2) . ?
C10 C12 1.414(2) . ?
C13 C16 1.4739(19) . ?
C6 H6 0.9990 . ?
C10 H10 0.9406 . ?
C11 H11 0.9734 . ?
C14 H14A 0.8323 . ?
C14 H14B 0.9449 . ?
C14 H14C 0.9641 . ?
C15 H15A 0.9337 . ?
C15 H15B 0.8573 . ?
C15 H15C 0.7552 . ?
C16 H16 0.8129 . ?
C17 H17 0.9308 . ?
C18 H18A 0.8445 . ?
C18 H18B 0.9453 . ?
C18 H18C 1.0271 . ?

loop_
_cod_related_entry_id
_cod_related_entry_database
_cod_related_entry_code
1 ChemSpider 9588799
